data_2009715
loop_
_publ_author_name
'Noltemeyer, Mathias'
'Tietze, Lutz F.'
'W\"olfling, J\'anos'
'Schneider, Gyula'

_publ_section_title
;
 A <small>D</small>-homotestosterone derivative
;
_journal_issue 5
_journal_name_full 'Acta Crystallographica Section C'
_journal_page_first 726
_journal_page_last 727
_journal_paper_doi 10.1107/S0108270193012569
_journal_volume 50
_journal_year 1994
_chemical_formula_sum 'C26 H34 N2 O4'
_chemical_formula_weight 438.55
_chemical_name_systematic
;
 ?
;
_space_group_IT_number 19
_symmetry_cell_setting orthorhombic
_symmetry_space_group_name_Hall 'P 2ac 2ab'
_symmetry_space_group_name_H-M 'P 21 21 21'
_audit_creation_method SHELXL
_cell_angle_alpha 90.00
_cell_angle_beta 90.00
_cell_angle_gamma 90.00
_cell_formula_units_Z 4
_cell_length_a 10.532(2)
_cell_length_b 13.812(3)
_cell_length_c 16.048(3)
_cell_measurement_reflns_used 35
_cell_measurement_temperature 293(2)
_cell_measurement_theta_max 12.5
_cell_measurement_theta_min 10
_cell_volume 2334.5(8)
_computing_cell_refinement DIF4
_computing_data_collection 'DIF4 (Stoe & Cie, 1988)'
_computing_data_reduction 'REDU4 (Stoe & Cie, 1988)'
_computing_structure_refinement 'SHELXL92 (Sheldrick, 1993)'
_computing_structure_solution 'SHELXS86 (Sheldrick, 1990)'
_diffrn_ambient_temperature 293(2)
_diffrn_measurement_device 'Stoe AED 2 four-circle'
_diffrn_measurement_method 'Profile fitting collection method'
_diffrn_radiation_monochromator graphite
_diffrn_radiation_source 'fine-focus sealed tube'
_diffrn_radiation_type MoK\a
_diffrn_radiation_wavelength 0.71069
_diffrn_reflns_av_R_equivalents 0.0166
_diffrn_reflns_av_sigmaI/netI 0.0183
_diffrn_reflns_limit_h_max 11
_diffrn_reflns_limit_h_min -2
_diffrn_reflns_limit_k_max 14
_diffrn_reflns_limit_k_min -14
_diffrn_reflns_limit_l_max 17
_diffrn_reflns_limit_l_min -17
_diffrn_reflns_number 2275
_diffrn_reflns_theta_max 22.49
_diffrn_reflns_theta_min 3.52
_diffrn_standards_decay_% none
_diffrn_standards_interval_time 90
_diffrn_standards_number 3
_exptl_absorpt_coefficient_mu 0.084
_exptl_absorpt_correction_type none
_exptl_crystal_colour 'light yellow'
_exptl_crystal_density_diffrn 1.248
_exptl_crystal_description plates
_exptl_crystal_F_000 944
_exptl_crystal_size_max 1.00
_exptl_crystal_size_mid 1.00
_exptl_crystal_size_min 0.70
_refine_diff_density_max 0.153
_refine_diff_density_min -0.159
_refine_ls_abs_structure_details 'Flack H D (1983), Acta Cryst. A39, 876-881'
_refine_ls_abs_structure_Flack -3.(3)
_refine_ls_extinction_method none
_refine_ls_goodness_of_fit_all 1.017
_refine_ls_goodness_of_fit_obs 0.995
_refine_ls_hydrogen_treatment noref
_refine_ls_matrix_type full
_refine_ls_number_parameters 289
_refine_ls_number_reflns 2025
_refine_ls_number_restraints 0
_refine_ls_restrained_S_all 1.031
_refine_ls_restrained_S_obs 0.995
_refine_ls_R_factor_all 0.0482
_refine_ls_R_factor_obs 0.0419
_refine_ls_shift/esd_max 0.001
_refine_ls_shift/esd_mean 0.000
_refine_ls_structure_factor_coef Fsqd
_refine_ls_weighting_scheme
;calc w = 1/[\s^2^(F~o~^2^) + (0.0790P)^2^ + 0.8100P] where
P = (F~o~^2^+2F~c~^2^)/3
;
_refine_ls_wR_factor_all 0.1254
_refine_ls_wR_factor_obs 0.1140
_reflns_number_observed 1830
_reflns_number_total 2028
_reflns_observed_criterion >2sigma(I)
_cod_data_source_file ka1057.cif
_cod_data_source_block tie27
_cod_database_code 2009715

loop_
_symmetry_equiv_pos_as_xyz
'x, y, z'
'-x+1/2, -y, z+1/2'
'-x, y+1/2, -z+1/2'
'x+1/2, -y+1/2, -z'

loop_
_atom_site_aniso_label
_atom_site_aniso_U_11
_atom_site_aniso_U_22
_atom_site_aniso_U_33
_atom_site_aniso_U_12
_atom_site_aniso_U_13
_atom_site_aniso_U_23
C1 0.039(2) 0.061(2) 0.045(2) -0.008(2) -0.006(2) -0.004(2)
O1 0.055(2) 0.059(2) 0.098(2) -0.007(2) -0.001(2) -0.020(2)
N2 0.036(2) 0.063(2) 0.050(2) -0.017(2) -0.001(2) 0.005(2)
C2 0.052(3) 0.077(3) 0.084(3) -0.017(2) 0.000(2) 0.018(2)
C3 0.034(2) 0.071(3) 0.054(2) -0.001(2) 0.000(2) 0.007(2)
O3 0.033(2) 0.100(2) 0.107(2) -0.001(2) 0.020(2) 0.011(2)
N4 0.031(2) 0.059(2) 0.058(2) 0.001(2) 0.0036(15) 0.0101(15)
C4 0.054(3) 0.071(3) 0.117(4) 0.013(2) 0.019(3) 0.006(3)
C5 0.033(2) 0.056(2) 0.040(2) -0.007(2) -0.002(2) 0.011(2)
C5A 0.035(2) 0.058(2) 0.035(2) -0.003(2) -0.001(2) -0.001(2)
O5 0.0384(14) 0.056(2) 0.070(2) -0.0037(13) -0.0016(13) 0.0161(13)
C6 0.037(2) 0.076(3) 0.053(2) -0.008(2) 0.000(2) 0.024(2)
C7 0.034(2) 0.060(2) 0.055(2) -0.008(2) -0.003(2) 0.011(2)
C7A 0.029(2) 0.048(2) 0.042(2) -0.002(2) 0.000(2) 0.003(2)
C7B 0.032(2) 0.043(2) 0.045(2) -0.002(2) 0.000(2) -0.002(2)
C8 0.069(3) 0.041(2) 0.054(2) -0.007(2) -0.007(2) 0.002(2)
C9 0.090(3) 0.046(2) 0.064(2) -0.015(2) -0.024(3) -0.002(2)
C9A 0.045(2) 0.046(2) 0.047(2) -0.003(2) -0.006(2) -0.003(2)
C10 0.069(3) 0.069(2) 0.054(2) 0.003(3) -0.005(2) -0.016(2)
C11 0.067(3) 0.099(3) 0.043(2) -0.008(3) 0.002(2) 0.007(2)
O11 0.138(4) 0.151(3) 0.040(2) -0.018(3) -0.002(2) 0.002(2)
C12 0.117(4) 0.077(3) 0.058(2) -0.016(3) -0.013(3) 0.022(2)
C13 0.088(3) 0.055(2) 0.054(2) -0.012(2) -0.008(2) 0.010(2)
C13A 0.044(2) 0.043(2) 0.044(2) 0.003(2) -0.002(2) 0.0016(15)
C13B 0.035(2) 0.040(2) 0.044(2) 0.000(2) 0.000(2) -0.0029(15)
C14 0.052(2) 0.039(2) 0.060(2) 0.005(2) -0.005(2) -0.004(2)
C15 0.044(2) 0.045(2) 0.061(2) 0.003(2) -0.010(2) -0.015(2)
C15A 0.029(2) 0.060(2) 0.043(2) 0.003(2) 0.002(2) -0.010(2)
C16 0.034(2) 0.072(2) 0.040(2) -0.004(2) 0.006(2) -0.012(2)
C17 0.035(2) 0.111(3) 0.039(2) -0.012(2) 0.004(2) 0.008(2)
C18 0.040(2) 0.091(3) 0.062(2) 0.008(2) 0.009(2) -0.021(2)
C19 0.049(2) 0.078(3) 0.065(2) 0.018(2) -0.009(2) -0.007(2)

loop_
_atom_site_label
_atom_site_fract_x
_atom_site_fract_y
_atom_site_fract_z
_atom_site_U_iso_or_equiv
_atom_site_thermal_displace_type
_atom_site_calc_flag
_atom_site_refinement_flags
_atom_site_occupancy
_atom_site_disorder_group
_atom_site_type_symbol
C1 0.4770(4) 0.3329(3) 0.8693(2) 0.0483(9) Uani d . 1 . C
O1 0.4460(3) 0.4156(2) 0.8853(2) 0.0707(8) Uani d . 1 . O
N2 0.6001(3) 0.3136(2) 0.8389(2) 0.0497(8) Uani d . 1 . N
C2 0.6793(4) 0.3965(3) 0.8177(3) 0.0711(13) Uani d . 1 . C
H2A 0.7602(4) 0.3742(3) 0.7978(3) 0.085 Uiso d R 1 . H
H2B 0.6385(4) 0.4340(3) 0.7750(3) 0.085 Uiso d R 1 . H
H2C 0.6915(4) 0.4360(3) 0.8662(3) 0.085 Uiso d R 1 . H
C3 0.6460(4) 0.2233(3) 0.8204(2) 0.0529(10) Uani d . 1 . C
O3 0.7530(3) 0.2120(2) 0.7922(2) 0.0798(10) Uani d . 1 . O
N4 0.5686(3) 0.1460(2) 0.8374(2) 0.0491(8) Uani d . 1 . N
C4 0.6147(5) 0.0499(3) 0.8147(3) 0.0809(15) Uani d . 1 . C
H4A 0.7014(5) 0.0544(3) 0.7967(3) 0.097 Uiso d R 1 . H
H4B 0.6093(5) 0.0078(3) 0.8621(3) 0.097 Uiso d R 1 . H
H4C 0.5636(5) 0.0244(3) 0.7703(3) 0.097 Uiso d R 1 . H
C5 0.4462(3) 0.1611(3) 0.8657(2) 0.0431(9) Uani d . 1 . C
C5A 0.3977(3) 0.2496(3) 0.8807(2) 0.0427(9) Uani d . 1 . C
O5 0.3841(2) 0.0769(2) 0.8772(2) 0.0549(7) Uani d . 1 . O
C6 0.2555(3) 0.0820(3) 0.9121(2) 0.0552(10) Uani d . 1 . C
H6A 0.2412(3) 0.0251(3) 0.9451(2) 0.066 Uiso d R 1 . H
C7 0.1597(3) 0.0828(3) 0.8410(2) 0.0496(9) Uani d . 1 . C
H7A 0.0758(3) 0.0761(3) 0.8636(2) 0.060 Uiso d R 1 . H
H7B 0.1753(3) 0.0282(3) 0.8055(2) 0.060 Uiso d R 1 . H
C7A 0.1658(3) 0.1754(2) 0.7888(2) 0.0396(8) Uani d . 1 . C
H7AA 0.2482(3) 0.1754(2) 0.7631(2) 0.048 Uiso d R 1 . H
C7B 0.0692(3) 0.1787(2) 0.7165(2) 0.0400(8) Uani d . 1 . C
H7BA -0.0146(3) 0.1835(2) 0.7397(2) 0.048 Uiso d R 1 . H
C8 0.0758(4) 0.0876(2) 0.6634(2) 0.0548(10) Uani d . 1 . C
H8A 0.0568(4) 0.0323(2) 0.6974(2) 0.066 Uiso d R 1 . H
H8B 0.1606(4) 0.0800(2) 0.6423(2) 0.066 Uiso d R 1 . H
C9 -0.0165(5) 0.0913(3) 0.5907(2) 0.0665(13) Uani d . 1 . C
H9A -0.1017(5) 0.0897(3) 0.6119(2) 0.080 Uiso d R 1 . H
H9B -0.0046(5) 0.0350(3) 0.5565(2) 0.080 Uiso d R 1 . H
C9A -0.0002(4) 0.1795(3) 0.5384(2) 0.0462(9) Uani d . 1 . C
C10 0.0037(4) 0.1733(3) 0.4551(2) 0.0642(11) Uani d . 1 . C
H10A 0.0114(4) 0.1101(3) 0.4309(2) 0.077 Uiso d R 1 . H
C11 -0.0025(4) 0.2552(4) 0.3995(2) 0.0698(12) Uani d . 1 . C
O11 -0.0131(4) 0.2450(3) 0.3240(2) 0.1096(14) Uani d . 1 . O
C12 -0.0065(6) 0.3522(3) 0.4386(2) 0.084(2) Uani d . 1 . C
H12A -0.0934(6) 0.3724(3) 0.4436(2) 0.101 Uiso d R 1 . H
H12B 0.0363(6) 0.3976(3) 0.4031(2) 0.101 Uiso d R 1 . H
C13 0.0551(5) 0.3538(3) 0.5245(2) 0.0656(12) Uani d . 1 . C
H13A 0.0419(5) 0.4163(3) 0.5493(2) 0.079 Uiso d R 1 . H
H13B 0.1449(5) 0.3447(3) 0.5182(2) 0.079 Uiso d R 1 . H
C13A 0.0035(4) 0.2758(2) 0.5836(2) 0.0440(9) Uani d . 1 . C
C13B 0.0928(3) 0.2677(2) 0.6613(2) 0.0400(8) Uani d . 1 . C
H13C 0.1770(3) 0.2599(2) 0.6394(2) 0.048 Uiso d R 1 . H
C14 0.0963(4) 0.3607(2) 0.7131(2) 0.0504(9) Uani d . 1 . C
H14A 0.0127(4) 0.3739(2) 0.7341(2) 0.060 Uiso d R 1 . H
H14B 0.1206(4) 0.4137(2) 0.6779(2) 0.060 Uiso d R 1 . H
C15 0.1892(4) 0.3541(3) 0.7865(2) 0.0499(9) Uani d . 1 . C
H15A 0.1846(4) 0.4127(3) 0.8184(2) 0.060 Uiso d R 1 . H
H15B 0.2741(4) 0.3483(3) 0.7652(2) 0.060 Uiso d R 1 . H
C15A 0.1613(3) 0.2678(3) 0.8436(2) 0.0442(9) Uani d . 1 . C
C16 0.2645(3) 0.2591(3) 0.9134(2) 0.0485(9) Uani d . 1 . C
H16A 0.2598(3) 0.3153(3) 0.9484(2) 0.058 Uiso d R 1 . H
C17 0.2430(4) 0.1686(3) 0.9672(2) 0.0618(12) Uani d . 1 . C
H17A 0.3048(4) 0.1660(3) 1.0112(2) 0.074 Uiso d R 1 . H
H17B 0.1600(4) 0.1704(3) 0.9918(2) 0.074 Uiso d R 1 . H
C18 0.0309(4) 0.2815(3) 0.8866(2) 0.0646(12) Uani d . 1 . C
H18A -0.0342(4) 0.2870(3) 0.8450(2) 0.078 Uiso d R 1 . H
H18B 0.0135(4) 0.2267(3) 0.9216(2) 0.078 Uiso d R 1 . H
H18C 0.0326(4) 0.3393(3) 0.9198(2) 0.078 Uiso d R 1 . H
C19 -0.1350(4) 0.3000(3) 0.6092(3) 0.0641(11) Uani d . 1 . C
H19A -0.1871(4) 0.3045(3) 0.5603(3) 0.077 Uiso d R 1 . H
H19B -0.1671(4) 0.2499(3) 0.6449(3) 0.077 Uiso d R 1 . H
H19D -0.1365(4) 0.3607(3) 0.6384(3) 0.077 Uiso d R 1 . H

loop_
_atom_type_symbol
_atom_type_description
_atom_type_scat_dispersion_real
_atom_type_scat_dispersion_imag
_atom_type_scat_source
C C 0.0033 0.0016 'International Tables Vol C Tables 4.2.6.8 and 6.1.1.4'
H H 0.0000 0.0000 'International Tables Vol C Tables 4.2.6.8 and 6.1.1.4'
N N 0.0061 0.0033 'International Tables Vol C Tables 4.2.6.8 and 6.1.1.4'
O O 0.0106 0.0060 'International Tables Vol C Tables 4.2.6.8 and 6.1.1.4'

loop_
_geom_angle_atom_site_label_1
_geom_angle_atom_site_label_2
_geom_angle_atom_site_label_3
_geom_angle
_geom_angle_publ_flag
O1 C1 N2 119.8(3) yes
O1 C1 C5A 124.8(4) yes
N2 C1 C5A 115.4(3) yes
C3 N2 C1 124.8(3) yes
C3 N2 C2 117.6(3) yes
C1 N2 C2 117.3(3) yes
O3 C3 N2 121.4(4) yes
O3 C3 N4 121.4(4) yes
N2 C3 N4 117.1(3) yes
C3 N4 C5 120.1(3) yes
C3 N4 C4 117.4(3) yes
C5 N4 C4 122.0(3) yes
C5A C5 O5 125.1(3) yes
C5A C5 N4 123.3(3) yes
O5 C5 N4 111.5(3) yes
C5 C5A C1 119.0(3) yes
C5 C5A C16 119.7(3) yes
C1 C5A C16 121.2(3) yes
C5 O5 C6 117.2(3) yes
O5 C6 C17 110.3(3) yes
O5 C6 C7 109.0(3) yes
C17 C6 C7 112.3(3) yes
C6 C7 C7A 112.9(3) yes
C7 C7A C7B 114.1(3) yes
C7 C7A C15A 112.1(3) yes
C7B C7A C15A 112.5(3) yes
C8 C7B C13B 109.4(2) yes
C8 C7B C7A 111.5(3) yes
C13B C7B C7A 110.5(3) yes
C9 C8 C7B 111.9(3) yes
C9A C9 C8 112.8(3) yes
C10 C9A C9 120.9(3) yes
C10 C9A C13A 122.2(3) yes
C9 C9A C13A 116.8(3) yes
C9A C10 C11 124.5(4) yes
O11 C11 C10 121.8(4) yes
O11 C11 C12 121.4(4) yes
C10 C11 C12 116.6(3) yes
C11 C12 C13 112.6(4) yes
C12 C13 C13A 113.5(4) yes
C9A C13A C13 109.2(3) yes
C9A C13A C19 106.9(3) yes
C13 C13A C19 110.2(3) yes
C9A C13A C13B 109.5(3) yes
C13 C13A C13B 109.3(3) yes
C19 C13A C13B 111.6(3) yes
C14 C13B C7B 111.3(3) yes
C14 C13B C13A 112.8(3) yes
C7B C13B C13A 114.8(3) yes
C13B C14 C15 112.5(3) yes
C14 C15 C15A 112.6(3) yes
C15 C15A C18 110.0(3) yes
C15 C15A C7A 107.1(3) yes
C18 C15A C7A 112.4(3) yes
C15 C15A C16 110.8(3) yes
C18 C15A C16 107.8(3) yes
C7A C15A C16 108.7(3) yes
C5A C16 C17 105.2(3) yes
C5A C16 C15A 113.9(3) yes
C17 C16 C15A 111.3(3) yes
C6 C17 C16 107.8(3) yes

loop_
_geom_bond_atom_site_label_1
_geom_bond_atom_site_label_2
_geom_bond_site_symmetry_2
_geom_bond_distance
_geom_bond_publ_flag
C1 O1 . 1.216(5) yes
C1 N2 . 1.410(5) yes
C1 C5A . 1.433(5) yes
N2 C3 . 1.371(5) yes
N2 C2 . 1.457(5) yes
C3 O3 . 1.225(5) yes
C3 N4 . 1.371(5) yes
N4 C5 . 1.383(5) yes
N4 C4 . 1.459(5) yes
C5 C5A . 1.346(5) yes
C5 O5 . 1.347(4) yes
C5A C16 . 1.504(5) yes
O5 C6 . 1.468(4) yes
C6 C17 . 1.493(6) yes
C6 C7 . 1.523(5) yes
C7 C7A . 1.530(5) yes
C7A C7B . 1.544(4) yes
C7A C15A . 1.551(4) yes
C7B C8 . 1.521(5) yes
C7B C13B . 1.535(4) yes
C8 C9 . 1.520(5) yes
C9 C9A . 1.489(5) yes
C9A C10 . 1.339(5) yes
C9A C13A . 1.516(5) yes
C10 C11 . 1.442(6) yes
C11 O11 . 1.224(5) yes
C11 C12 . 1.480(6) yes
C12 C13 . 1.524(6) yes
C13 C13A . 1.534(5) yes
C13A C19 . 1.552(5) yes
C13A C13B . 1.566(4) yes
C13B C14 . 1.531(4) yes
C14 C15 . 1.533(5) yes
C15 C15A . 1.532(5) yes
C15A C18 . 1.548(5) yes
C15A C16 . 1.566(5) yes
C16 C17 . 1.535(5) yes

loop_
_cod_related_entry_id
_cod_related_entry_database
_cod_related_entry_code
1 ChemSpider 21187683
